data_7105701
loop_
_publ_author_name
'Jason Morton'
'Meghan Dureen'
'Douglas Stephan'

_publ_section_title
;
 Ring-Opening of Cyclopropanes by Frustrated Lewis Pairs
;
_journal_name_full Chem.Commun.
_journal_page_first 8947
_journal_paper_doi 10.1039/c0cc02862b
_journal_volume 46
_journal_year 2010
_chemical_formula_sum 'C42.5 H40 B Cl3 F15 P'
_chemical_formula_weight 983.87
_chemical_name_systematic
;
?
;
_space_group_IT_number 61
_symmetry_cell_setting orthorhombic
_symmetry_space_group_name_Hall '-P 2ac 2ab'
_symmetry_space_group_name_H-M 'P b c a'
_atom_sites_solution_hydrogens geom
_atom_sites_solution_primary direct
_atom_sites_solution_secondary difmap
_audit_creation_method SHELXL-97
_cell_angle_alpha 90.00
_cell_angle_beta 90.00
_cell_angle_gamma 90.00
_cell_formula_units_Z 8
_cell_length_a 19.5216(6)
_cell_length_b 21.1148(6)
_cell_length_c 21.3064(7)
_cell_measurement_temperature 150(2)
_cell_volume 8782.4(5)
_computing_structure_refinement 'SHELXL-97 (Sheldrick, 1997)'
_computing_structure_solution 'SHELXS-97 (Sheldrick, 1990)'
_diffrn_ambient_temperature 150(2)
_diffrn_measured_fraction_theta_full 0.995
_diffrn_measured_fraction_theta_max 0.995
_diffrn_radiation_monochromator graphite
_diffrn_radiation_source 'fine-focus sealed tube'
_diffrn_radiation_type MoK\a
_diffrn_radiation_wavelength 0.71073
_diffrn_reflns_av_R_equivalents 0.0413
_diffrn_reflns_av_sigmaI/netI 0.0340
_diffrn_reflns_limit_h_max 22
_diffrn_reflns_limit_h_min -25
_diffrn_reflns_limit_k_max 27
_diffrn_reflns_limit_k_min -17
_diffrn_reflns_limit_l_max 27
_diffrn_reflns_limit_l_min -26
_diffrn_reflns_number 73253
_diffrn_reflns_theta_full 27.36
_diffrn_reflns_theta_max 27.36
_diffrn_reflns_theta_min 1.71
_exptl_absorpt_coefficient_mu 0.340
_exptl_absorpt_correction_T_max 0.9048
_exptl_absorpt_correction_T_min 0.9048
_exptl_absorpt_correction_type empirical
_exptl_crystal_density_diffrn 1.488
_exptl_crystal_density_method 'not measured'
_exptl_crystal_F_000 4008
_exptl_crystal_size_max 0.30
_exptl_crystal_size_mid 0.30
_exptl_crystal_size_min 0.30
_refine_diff_density_max 0.845
_refine_diff_density_min -0.875
_refine_diff_density_rms 0.068
_refine_ls_extinction_method none
_refine_ls_goodness_of_fit_ref 1.028
_refine_ls_hydrogen_treatment constr
_refine_ls_matrix_type full
_refine_ls_number_parameters 602
_refine_ls_number_reflns 9905
_refine_ls_number_restraints 9
_refine_ls_restrained_S_all 1.036
_refine_ls_R_factor_all 0.0928
_refine_ls_R_factor_gt 0.0601
_refine_ls_shift/su_max 0.001
_refine_ls_shift/su_mean 0.000
_refine_ls_structure_factor_coef Fsqd
_refine_ls_weighting_details 'calc w=1/[\s^2^(Fo^2^)+(0.0878P)^2^+10.1779P] where P=(Fo^2^+2Fc^2^)/3'
_refine_ls_weighting_scheme calc
_refine_ls_wR_factor_gt 0.1590
_refine_ls_wR_factor_ref 0.1830
_reflns_number_gt 6767
_reflns_number_total 9905
_reflns_threshold_expression >2sigma(I)
_cod_data_source_file C0CC02862B.TXT
_cod_data_source_block jgmm3_0m
_cod_original_sg_symbol_H-M PBca
_cod_original_formula_sum 'C42.50 H40 B Cl3 F15 P'
_cod_database_code 7105701

loop_
_symmetry_equiv_pos_as_xyz
'x, y, z'
'x+1/2, -y+1/2, -z'
'-x, y+1/2, -z+1/2'
'-x+1/2, -y, z+1/2'
'-x, -y, -z'
'-x-1/2, y-1/2, z'
'x, -y-1/2, z-1/2'
'x-1/2, y, -z-1/2'

loop_
_atom_site_label
_atom_site_type_symbol
_atom_site_fract_x
_atom_site_fract_y
_atom_site_fract_z
_atom_site_U_iso_or_equiv
_atom_site_adp_type
_atom_site_occupancy
_atom_site_symmetry_multiplicity
_atom_site_calc_flag
_atom_site_refinement_flags
_atom_site_disorder_assembly
_atom_site_disorder_group
P1 P 0.66660(3) 0.10179(3) 0.39517(4) 0.02846(17) Uani 1 1 d . . .
F1 F 0.93277(9) 0.05050(8) 0.32170(8) 0.0388(4) Uani 1 1 d . . .
F2 F 0.94751(9) 0.15994(8) 0.26291(10) 0.0469(5) Uani 1 1 d . . .
F3 F 0.89499(10) 0.17697(8) 0.14538(10) 0.0528(5) Uani 1 1 d . . .
F4 F 0.81901(11) 0.08220(10) 0.09248(9) 0.0576(5) Uani 1 1 d . . .
F5 F 0.79839(10) -0.02565(8) 0.15185(8) 0.0450(4) Uani 1 1 d . . .
F6 F 0.71741(8) -0.13084(9) 0.30524(9) 0.0434(4) Uani 1 1 d . . .
F7 F 0.67165(10) -0.22755(9) 0.24047(10) 0.0544(5) Uani 1 1 d . . .
F8 F 0.74384(10) -0.27380(10) 0.14080(10) 0.0554(5) Uani 1 1 d . . .
F9 F 0.86491(10) -0.21958(10) 0.10960(9) 0.0546(5) Uani 1 1 d . . .
F10 F 0.91167(9) -0.11909(9) 0.17285(8) 0.0429(4) Uani 1 1 d . . .
F11 F 1.00121(8) -0.03588(8) 0.23497(8) 0.0382(4) Uani 1 1 d . . .
F12 F 1.11458(8) -0.08102(9) 0.28418(10) 0.0507(5) Uani 1 1 d . . .
F13 F 1.11024(9) -0.16375(10) 0.38255(10) 0.0568(6) Uani 1 1 d . . .
F14 F 0.98563(10) -0.19967(10) 0.42903(10) 0.0531(5) Uani 1 1 d . . .
F15 F 0.87110(8) -0.15526(8) 0.38064(8) 0.0387(4) Uani 1 1 d . . .
C1 C 0.80934(13) -0.03646(12) 0.34492(13) 0.0268(5) Uani 1 1 d . . .
H1A H 0.7903 -0.0743 0.3661 0.032 Uiso 1 1 calc R . .
H1B H 0.8408 -0.0154 0.3748 0.032 Uiso 1 1 calc R . .
C2 C 0.75055(13) 0.00897(12) 0.32960(13) 0.0265(5) Uani 1 1 d . . .
H2A H 0.7231 -0.0088 0.2948 0.032 Uiso 1 1 calc R . .
H2B H 0.7698 0.0499 0.3154 0.032 Uiso 1 1 calc R . .
C3 C 0.70286(13) 0.02068(12) 0.38746(13) 0.0273(6) Uani 1 1 d . . .
H3 H 0.7326 0.0147 0.4252 0.033 Uiso 1 1 calc R . .
C4 C 0.65209(13) -0.03319(12) 0.38907(13) 0.0281(6) Uani 1 1 d . . .
H4 H 0.6154 -0.0328 0.3598 0.034 Uiso 1 1 calc R . .
C5 C 0.65613(14) -0.08095(13) 0.42919(13) 0.0312(6) Uani 1 1 d . . .
H5 H 0.6883 -0.0769 0.4624 0.037 Uiso 1 1 calc R . .
C6 C 0.61552(14) -0.13984(13) 0.42728(14) 0.0330(6) Uani 1 1 d . . .
C7 C 0.62136(15) -0.18163(14) 0.47794(15) 0.0376(7) Uani 1 1 d . . .
H7 H 0.6498 -0.1710 0.5126 0.045 Uiso 1 1 calc R . .
C8 C 0.58608(17) -0.23828(15) 0.47794(18) 0.0475(9) Uani 1 1 d . . .
H8 H 0.5902 -0.2662 0.5127 0.057 Uiso 1 1 calc R . .
C9 C 0.54511(17) -0.25468(15) 0.4281(2) 0.0528(10) Uani 1 1 d . . .
H9 H 0.5210 -0.2938 0.4283 0.063 Uiso 1 1 calc R . .
C10 C 0.53920(17) -0.21347(16) 0.37726(19) 0.0493(8) Uani 1 1 d . . .
H10 H 0.5112 -0.2246 0.3425 0.059 Uiso 1 1 calc R . .
C11 C 0.57404(16) -0.15656(15) 0.37745(16) 0.0418(7) Uani 1 1 d . . .
H11 H 0.5694 -0.1285 0.3428 0.050 Uiso 1 1 calc R . .
C12 C 0.86578(13) 0.00477(12) 0.24025(13) 0.0284(6) Uani 1 1 d . . .
C13 C 0.90232(13) 0.05598(13) 0.26482(13) 0.0305(6) Uani 1 1 d . . .
C14 C 0.91139(14) 0.11331(13) 0.23526(15) 0.0348(7) Uani 1 1 d . . .
C15 C 0.88401(15) 0.12249(14) 0.17619(15) 0.0386(7) Uani 1 1 d . . .
C16 C 0.84662(16) 0.07458(15) 0.14989(14) 0.0383(7) Uani 1 1 d . . .
C17 C 0.83773(14) 0.01781(14) 0.18192(14) 0.0340(6) Uani 1 1 d . . .
C18 C 0.81791(13) -0.11843(12) 0.24321(13) 0.0268(5) Uani 1 1 d . . .
C19 C 0.75666(14) -0.14935(13) 0.25672(14) 0.0316(6) Uani 1 1 d . . .
C20 C 0.73102(14) -0.20018(14) 0.22350(15) 0.0359(7) Uani 1 1 d . . .
C21 C 0.76686(15) -0.22367(14) 0.17368(14) 0.0376(7) Uani 1 1 d . . .
C22 C 0.82849(15) -0.19587(14) 0.15802(14) 0.0362(6) Uani 1 1 d . . .
C23 C 0.85172(14) -0.14489(14) 0.19195(14) 0.0323(6) Uani 1 1 d . . .
C24 C 0.92858(13) -0.08913(12) 0.30740(13) 0.0257(5) Uani 1 1 d . . .
C25 C 0.99295(14) -0.07512(13) 0.28442(13) 0.0296(6) Uani 1 1 d . . .
C26 C 1.05400(14) -0.09876(14) 0.30861(15) 0.0358(7) Uani 1 1 d . . .
C27 C 1.05190(14) -0.14079(15) 0.35785(15) 0.0385(7) Uani 1 1 d . . .
C28 C 0.98937(15) -0.15830(14) 0.38110(14) 0.0359(7) Uani 1 1 d . . .
C29 C 0.93040(13) -0.13320(13) 0.35560(13) 0.0294(6) Uani 1 1 d . . .
C30 C 0.63267(15) 0.13078(13) 0.31717(15) 0.0350(6) Uani 1 1 d . . .
C31 C 0.58426(17) 0.18810(15) 0.32496(18) 0.0472(8) Uani 1 1 d . . .
H31A H 0.6081 0.2219 0.3476 0.071 Uiso 1 1 calc R . .
H31B H 0.5436 0.1752 0.3487 0.071 Uiso 1 1 calc R . .
H31C H 0.5704 0.2036 0.2835 0.071 Uiso 1 1 calc R . .
C32 C 0.69006(17) 0.15077(15) 0.27128(16) 0.0458(8) Uani 1 1 d . . .
H32A H 0.6697 0.1642 0.2314 0.069 Uiso 1 1 calc R . .
H32B H 0.7208 0.1148 0.2639 0.069 Uiso 1 1 calc R . .
H32C H 0.7161 0.1860 0.2894 0.069 Uiso 1 1 calc R . .
C33 C 0.59304(16) 0.07687(14) 0.28500(15) 0.0378(7) Uani 1 1 d . . .
H33A H 0.5730 0.0924 0.2457 0.057 Uiso 1 1 calc R . .
H33B H 0.5565 0.0620 0.3129 0.057 Uiso 1 1 calc R . .
H33C H 0.6244 0.0418 0.2759 0.057 Uiso 1 1 calc R . .
C34 C 0.59555(15) 0.09791(15) 0.45616(15) 0.0378(7) Uani 1 1 d . . .
C35 C 0.57639(18) 0.16421(17) 0.48091(18) 0.0526(9) Uani 1 1 d . . .
H35A H 0.5389 0.1605 0.5112 0.079 Uiso 1 1 calc R . .
H35B H 0.5618 0.1910 0.4458 0.079 Uiso 1 1 calc R . .
H35C H 0.6163 0.1833 0.5014 0.079 Uiso 1 1 calc R . .
C36 C 0.52988(15) 0.06768(16) 0.42933(17) 0.0453(8) Uani 1 1 d . . .
H36A H 0.5402 0.0249 0.4141 0.068 Uiso 1 1 calc R . .
H36B H 0.5128 0.0936 0.3945 0.068 Uiso 1 1 calc R . .
H36C H 0.4950 0.0653 0.4623 0.068 Uiso 1 1 calc R . .
C37 C 0.61743(18) 0.05713(17) 0.51249(15) 0.0475(8) Uani 1 1 d . . .
H37A H 0.6601 0.0739 0.5302 0.071 Uiso 1 1 calc R . .
H37B H 0.6247 0.0134 0.4987 0.071 Uiso 1 1 calc R . .
H37C H 0.5814 0.0581 0.5445 0.071 Uiso 1 1 calc R . .
C38 C 0.73962(15) 0.15391(14) 0.42344(17) 0.0416(8) Uani 1 1 d . . .
C39 C 0.72280(18) 0.22510(15) 0.4162(2) 0.0567(10) Uani 1 1 d . . .
H39A H 0.7602 0.2504 0.4338 0.085 Uiso 1 1 calc R . .
H39B H 0.6802 0.2347 0.4386 0.085 Uiso 1 1 calc R . .
H39C H 0.7173 0.2353 0.3716 0.085 Uiso 1 1 calc R . .
C40 C 0.75551(18) 0.14114(18) 0.49283(17) 0.0537(9) Uani 1 1 d . . .
H40A H 0.7630 0.0957 0.4991 0.081 Uiso 1 1 calc R . .
H40B H 0.7169 0.1551 0.5187 0.081 Uiso 1 1 calc R . .
H40C H 0.7968 0.1644 0.5050 0.081 Uiso 1 1 calc R . .
C41 C 0.80604(15) 0.13975(16) 0.38694(19) 0.0489(9) Uani 1 1 d . . .
H41A H 0.7981 0.1463 0.3420 0.073 Uiso 1 1 calc R . .
H41B H 0.8198 0.0957 0.3943 0.073 Uiso 1 1 calc R . .
H41C H 0.8425 0.1682 0.4013 0.073 Uiso 1 1 calc R . .
B1 B 0.85372(15) -0.05977(14) 0.28317(14) 0.0255(6) Uani 1 1 d . . .
Cl1 Cl 1.04013(15) -0.05752(12) 0.51143(11) 0.1664(9) Uani 1 1 d D . .
Cl2 Cl 0.6506(6) 0.1378(4) 0.0352(6) 0.311(7) Uani 0.50 1 d PD . .
Cl4 Cl 0.6497(2) 0.0340(2) 0.1118(3) 0.164(2) Uani 0.50 1 d PD . .
Cl3 Cl 0.5899(3) 0.1152(3) 0.1132(2) 0.196(3) Uani 0.50 1 d PD . .
Cl5 Cl 0.6653(2) 0.0911(6) 0.01225(18) 0.302(7) Uani 0.50 1 d PD . .
C101 C 0.9850(6) -0.0096(5) 0.4642(4) 0.102(4) Uani 0.50 1 d PD . .
C102 C 0.635(4) 0.0648(6) 0.066(2) 0.30(4) Uiso 0.25 1 d PD . .
C103 C 0.6685(12) 0.0870(19) 0.0946(14) 0.169(16) Uiso 0.25 1 d PD . .
C104 C 0.6448(11) 0.1116(5) 0.0879(5) 0.069(5) Uiso 0.25 1 d PD . .
C105 C 0.6784(8) 0.0196(6) 0.0421(5) 0.055(4) Uiso 0.25 1 d PD . .

loop_
_atom_site_aniso_label
_atom_site_aniso_U_11
_atom_site_aniso_U_22
_atom_site_aniso_U_33
_atom_site_aniso_U_23
_atom_site_aniso_U_13
_atom_site_aniso_U_12
P1 0.0222(3) 0.0244(3) 0.0388(4) -0.0047(3) -0.0037(3) 0.0011(3)
F1 0.0396(9) 0.0345(9) 0.0423(10) 0.0038(8) -0.0054(7) -0.0038(7)
F2 0.0454(10) 0.0291(9) 0.0662(13) 0.0015(8) 0.0093(9) -0.0040(8)
F3 0.0582(12) 0.0345(10) 0.0656(13) 0.0243(9) 0.0176(10) 0.0088(9)
F4 0.0737(14) 0.0563(12) 0.0427(11) 0.0224(9) -0.0060(10) 0.0076(10)
F5 0.0532(11) 0.0431(10) 0.0386(10) 0.0092(8) -0.0117(8) -0.0017(8)
F6 0.0328(9) 0.0457(10) 0.0516(11) -0.0111(8) 0.0164(8) -0.0097(8)
F7 0.0417(10) 0.0532(12) 0.0685(13) -0.0130(10) 0.0104(9) -0.0204(9)
F8 0.0534(12) 0.0544(12) 0.0583(12) -0.0205(10) -0.0034(10) -0.0111(10)
F9 0.0528(11) 0.0653(13) 0.0456(11) -0.0207(10) 0.0127(9) -0.0035(10)
F10 0.0336(9) 0.0528(11) 0.0424(10) -0.0061(8) 0.0132(7) -0.0075(8)
F11 0.0282(8) 0.0406(9) 0.0456(10) 0.0164(8) 0.0104(7) 0.0037(7)
F12 0.0222(8) 0.0586(12) 0.0713(13) 0.0150(10) 0.0078(8) 0.0035(8)
F13 0.0324(10) 0.0670(13) 0.0709(14) 0.0219(11) -0.0128(9) 0.0097(9)
F14 0.0451(11) 0.0533(11) 0.0610(13) 0.0335(10) -0.0085(9) 0.0028(9)
F15 0.0292(8) 0.0350(9) 0.0521(11) 0.0207(8) 0.0051(7) -0.0014(7)
C1 0.0232(12) 0.0260(13) 0.0310(14) 0.0038(11) 0.0018(10) 0.0024(10)
C2 0.0225(12) 0.0238(12) 0.0332(14) 0.0032(11) 0.0041(11) 0.0004(10)
C3 0.0241(12) 0.0257(13) 0.0322(14) 0.0010(11) 0.0010(11) 0.0040(10)
C4 0.0248(13) 0.0266(13) 0.0329(14) -0.0006(11) 0.0046(11) 0.0013(10)
C5 0.0296(14) 0.0309(14) 0.0332(15) 0.0007(12) 0.0047(11) 0.0031(11)
C6 0.0323(14) 0.0262(13) 0.0406(16) 0.0035(12) 0.0127(12) 0.0042(11)
C7 0.0374(15) 0.0341(15) 0.0413(17) 0.0075(13) 0.0170(13) 0.0080(12)
C8 0.0421(17) 0.0345(16) 0.066(2) 0.0175(16) 0.0273(17) 0.0108(14)
C9 0.0366(17) 0.0240(15) 0.098(3) 0.0016(17) 0.0305(19) -0.0004(13)
C10 0.0369(17) 0.0406(18) 0.070(2) -0.0073(17) 0.0082(16) -0.0034(14)
C11 0.0415(17) 0.0338(16) 0.0502(19) 0.0037(14) 0.0068(14) -0.0033(13)
C12 0.0236(12) 0.0277(13) 0.0340(15) 0.0051(11) 0.0060(11) 0.0040(10)
C13 0.0250(13) 0.0313(14) 0.0353(15) 0.0055(12) 0.0044(11) 0.0040(11)
C14 0.0280(14) 0.0274(14) 0.0490(18) 0.0016(12) 0.0128(13) 0.0031(11)
C15 0.0366(15) 0.0292(14) 0.0499(19) 0.0165(13) 0.0162(14) 0.0094(12)
C16 0.0404(16) 0.0429(17) 0.0317(16) 0.0134(13) 0.0056(12) 0.0108(14)
C17 0.0312(14) 0.0358(15) 0.0350(15) 0.0078(12) 0.0041(12) 0.0039(12)
C18 0.0251(13) 0.0261(13) 0.0292(14) 0.0064(11) -0.0016(10) 0.0041(10)
C19 0.0274(13) 0.0310(14) 0.0363(15) 0.0030(12) 0.0032(12) 0.0021(11)
C20 0.0276(14) 0.0352(15) 0.0449(17) 0.0011(13) -0.0007(12) -0.0040(12)
C21 0.0378(16) 0.0361(15) 0.0388(16) -0.0027(13) -0.0073(13) -0.0019(13)
C22 0.0385(16) 0.0383(16) 0.0316(15) -0.0014(12) 0.0024(12) 0.0042(13)
C23 0.0266(13) 0.0349(15) 0.0353(15) 0.0054(12) 0.0006(11) 0.0016(11)
C24 0.0233(12) 0.0233(12) 0.0305(14) 0.0021(10) 0.0010(10) 0.0020(10)
C25 0.0291(13) 0.0272(13) 0.0327(15) 0.0062(11) 0.0029(11) 0.0008(11)
C26 0.0214(13) 0.0379(16) 0.0482(18) 0.0027(14) 0.0025(12) 0.0007(11)
C27 0.0265(14) 0.0400(16) 0.0489(18) 0.0046(14) -0.0080(13) 0.0070(12)
C28 0.0367(15) 0.0311(15) 0.0400(16) 0.0127(13) -0.0060(12) 0.0004(12)
C29 0.0251(13) 0.0258(13) 0.0373(15) 0.0040(12) 0.0023(11) -0.0024(10)
C30 0.0345(15) 0.0249(13) 0.0455(17) 0.0032(12) -0.0068(13) -0.0020(11)
C31 0.0435(18) 0.0299(16) 0.068(2) 0.0007(15) -0.0139(16) 0.0046(13)
C32 0.0492(19) 0.0354(17) 0.053(2) 0.0146(15) -0.0029(15) -0.0071(14)
C33 0.0394(16) 0.0313(15) 0.0428(17) -0.0012(13) -0.0129(13) -0.0012(12)
C34 0.0301(14) 0.0409(17) 0.0424(17) -0.0047(14) 0.0051(12) 0.0090(12)
C35 0.0449(19) 0.054(2) 0.059(2) -0.0174(18) 0.0032(16) 0.0181(16)
C36 0.0268(15) 0.0485(19) 0.061(2) -0.0021(16) 0.0058(14) 0.0019(13)
C37 0.0468(18) 0.058(2) 0.0373(17) -0.0036(16) 0.0084(14) 0.0137(16)
C38 0.0294(15) 0.0327(15) 0.063(2) -0.0139(14) -0.0128(14) -0.0028(12)
C39 0.0449(19) 0.0325(17) 0.093(3) -0.0173(18) -0.0161(19) -0.0040(14)
C40 0.0417(18) 0.056(2) 0.063(2) -0.0214(18) -0.0207(17) 0.0049(16)
C41 0.0274(15) 0.0406(17) 0.079(3) -0.0128(17) -0.0070(15) -0.0089(13)
B1 0.0231(14) 0.0248(14) 0.0284(15) 0.0066(12) 0.0018(11) 0.0014(11)
Cl1 0.211(2) 0.152(2) 0.1361(18) -0.0113(15) -0.0565(17) 0.0037(18)
Cl2 0.384(13) 0.171(6) 0.378(14) 0.144(8) -0.141(11) -0.045(7)
Cl4 0.125(3) 0.152(4) 0.215(5) 0.093(4) -0.011(3) -0.008(3)
Cl3 0.225(6) 0.264(7) 0.099(3) -0.019(3) -0.028(3) 0.087(5)
Cl5 0.090(3) 0.76(2) 0.0525(18) -0.012(5) 0.0118(17) -0.062(6)
C101 0.128(9) 0.129(10) 0.050(5) -0.036(6) -0.027(6) -0.014(8)

loop_
_atom_type_symbol
_atom_type_description
_atom_type_scat_dispersion_real
_atom_type_scat_dispersion_imag
_atom_type_scat_source
C C 0.0033 0.0016 'International Tables Vol C Tables 4.2.6.8 and 6.1.1.4'
H H 0.0000 0.0000 'International Tables Vol C Tables 4.2.6.8 and 6.1.1.4'
F F 0.0171 0.0103 'International Tables Vol C Tables 4.2.6.8 and 6.1.1.4'
P P 0.1023 0.0942 'International Tables Vol C Tables 4.2.6.8 and 6.1.1.4'
B B 0.0013 0.0007 'International Tables Vol C Tables 4.2.6.8 and 6.1.1.4'
Cl Cl 0.1484 0.1585 'International Tables Vol C Tables 4.2.6.8 and 6.1.1.4'

loop_
_geom_angle_atom_site_label_1
_geom_angle_atom_site_label_2
_geom_angle_atom_site_label_3
_geom_angle
_geom_angle_site_symmetry_1
_geom_angle_site_symmetry_3
_geom_angle_publ_flag
C3 P1 C30 110.71(13) . . ?
C3 P1 C38 106.01(13) . . ?
C30 P1 C38 110.74(14) . . ?
C3 P1 C34 107.34(13) . . ?
C30 P1 C34 111.04(13) . . ?
C38 P1 C34 110.83(15) . . ?
C2 C1 B1 114.2(2) . . ?
C1 C2 C3 112.2(2) . . ?
C4 C3 C2 106.8(2) . . ?
C4 C3 P1 116.23(18) . . ?
C2 C3 P1 116.20(18) . . ?
C5 C4 C3 123.3(3) . . ?
C4 C5 C6 126.3(3) . . ?
C11 C6 C7 118.7(3) . . ?
C11 C6 C5 123.5(3) . . ?
C7 C6 C5 117.8(3) . . ?
C8 C7 C6 120.4(3) . . ?
C9 C8 C7 120.6(3) . . ?
C8 C9 C10 119.4(3) . . ?
C11 C10 C9 120.0(4) . . ?
C10 C11 C6 120.9(3) . . ?
C17 C12 C13 112.6(2) . . ?
C17 C12 B1 127.0(2) . . ?
C13 C12 B1 120.1(2) . . ?
F1 C13 C14 115.4(3) . . ?
F1 C13 C12 119.6(2) . . ?
C14 C13 C12 125.1(3) . . ?
F2 C14 C13 120.7(3) . . ?
F2 C14 C15 119.9(3) . . ?
C13 C14 C15 119.4(3) . . ?
F3 C15 C16 121.3(3) . . ?
F3 C15 C14 120.3(3) . . ?
C16 C15 C14 118.4(3) . . ?
F4 C16 C15 119.8(3) . . ?
F4 C16 C17 119.9(3) . . ?
C15 C16 C17 120.2(3) . . ?
F5 C17 C12 120.8(2) . . ?
F5 C17 C16 115.0(3) . . ?
C12 C17 C16 124.2(3) . . ?
C19 C18 C23 112.4(2) . . ?
C19 C18 B1 127.3(2) . . ?
C23 C18 B1 120.2(2) . . ?
F6 C19 C20 114.4(2) . . ?
F6 C19 C18 120.8(2) . . ?
C20 C19 C18 124.8(3) . . ?
F7 C20 C21 119.7(3) . . ?
F7 C20 C19 120.6(3) . . ?
C21 C20 C19 119.7(3) . . ?
F8 C21 C20 121.3(3) . . ?
F8 C21 C22 120.0(3) . . ?
C20 C21 C22 118.7(3) . . ?
F9 C22 C23 121.3(3) . . ?
F9 C22 C21 119.1(3) . . ?
C23 C22 C21 119.6(3) . . ?
F10 C23 C22 116.3(3) . . ?
F10 C23 C18 118.9(3) . . ?
C22 C23 C18 124.8(3) . . ?
C25 C24 C29 112.5(2) . . ?
C25 C24 B1 127.4(2) . . ?
C29 C24 B1 120.1(2) . . ?
F11 C25 C24 121.1(2) . . ?
F11 C25 C26 114.0(2) . . ?
C24 C25 C26 124.9(3) . . ?
F12 C26 C27 120.1(2) . . ?
F12 C26 C25 120.7(3) . . ?
C27 C26 C25 119.3(3) . . ?
F13 C27 C28 121.1(3) . . ?
F13 C27 C26 120.4(3) . . ?
C28 C27 C26 118.5(3) . . ?
F14 C28 C27 119.9(3) . . ?
F14 C28 C29 120.2(3) . . ?
C27 C28 C29 119.9(3) . . ?
F15 C29 C28 115.2(2) . . ?
F15 C29 C24 120.0(2) . . ?
C28 C29 C24 124.8(2) . . ?
C33 C30 C31 108.7(2) . . ?
C33 C30 C32 106.6(3) . . ?
C31 C30 C32 107.3(3) . . ?
C33 C30 P1 109.17(19) . . ?
C31 C30 P1 111.9(2) . . ?
C32 C30 P1 113.0(2) . . ?
C37 C34 C36 106.8(3) . . ?
C37 C34 C35 108.0(3) . . ?
C36 C34 C35 107.5(2) . . ?
C37 C34 P1 110.8(2) . . ?
C36 C34 P1 111.8(2) . . ?
C35 C34 P1 111.8(2) . . ?
C40 C38 C41 106.4(3) . . ?
C40 C38 C39 108.1(3) . . ?
C41 C38 C39 108.5(3) . . ?
C40 C38 P1 110.8(2) . . ?
C41 C38 P1 111.0(2) . . ?
C39 C38 P1 111.9(2) . . ?
C1 B1 C18 114.3(2) . . ?
C1 B1 C12 105.6(2) . . ?
C18 B1 C12 113.0(2) . . ?
C1 B1 C24 108.9(2) . . ?
C18 B1 C24 104.5(2) . . ?
C12 B1 C24 110.6(2) . . ?
C101 Cl1 C101 59.5(5) 5_756 . ?
Cl5 Cl2 C104 91.5(7) . . ?
Cl5 Cl2 C103 73.8(15) . . ?
C104 Cl2 C103 22.1(9) . . ?
Cl5 Cl2 C102 54.9(8) . . ?
C104 Cl2 C102 41(2) . . ?
C103 Cl2 C102 35(3) . . ?
Cl5 Cl2 Cl3 106.7(7) . . ?
C104 Cl2 Cl3 30.8(10) . . ?
C103 Cl2 Cl3 51.8(5) . . ?
C102 Cl2 Cl3 52.3(5) . . ?
C102 Cl4 C103 49(3) . . ?
C102 Cl4 C105 56.0(8) . . ?
C103 Cl4 C105 78.1(17) . . ?
C102 Cl4 C104 40(2) . . ?
C103 Cl4 C104 20.6(11) . . ?
C105 Cl4 C104 85.7(6) . . ?
C102 Cl4 Cl3 55.5(6) . . ?
C103 Cl4 Cl3 54.7(6) . . ?
C105 Cl4 Cl3 111.3(5) . . ?
C104 Cl4 Cl3 35.4(6) . . ?
C102 Cl4 Cl5 21(2) . . ?
C103 Cl4 Cl5 42.5(19) . . ?
C105 Cl4 Cl5 41.9(3) . . ?
C104 Cl4 Cl5 44.2(4) . . ?
Cl3 Cl4 Cl5 71.2(3) . . ?
C104 Cl3 C103 20.7(8) . . ?
C104 Cl3 C102 40(2) . . ?
C103 Cl3 C102 35(3) . . ?
C104 Cl3 Cl4 55.9(5) . . ?
C103 Cl3 Cl4 36.5(12) . . ?
C102 Cl3 Cl4 35.7(19) . . ?
C104 Cl3 Cl2 32.3(7) . . ?
C103 Cl3 Cl2 51.8(5) . . ?
C102 Cl3 Cl2 51.9(5) . . ?
Cl4 Cl3 Cl2 81.8(3) . . ?
Cl2 Cl5 C102 83.5(8) . . ?
Cl2 Cl5 C105 131.5(7) . . ?
C102 Cl5 C105 52.5(11) . . ?
Cl2 Cl5 C104 47.0(6) . . ?
C102 Cl5 C104 40.2(19) . . ?
C105 Cl5 C104 84.5(6) . . ?
Cl2 Cl5 C103 67.8(12) . . ?
C102 Cl5 C103 35(3) . . ?
C105 Cl5 C103 64.3(13) . . ?
C104 Cl5 C103 23.6(7) . . ?
Cl2 Cl5 Cl4 91.3(6) . . ?
C102 Cl5 Cl4 18(3) . . ?
C105 Cl5 Cl4 40.6(3) . . ?
C104 Cl5 Cl4 44.4(4) . . ?
C103 Cl5 Cl4 28.3(15) . . ?
Cl1 C101 C101 66.1(6) 5_756 5_756 ?
Cl1 C101 Cl1 120.5(5) 5_756 . ?
C101 C101 Cl1 54.3(5) 5_756 . ?
C103 C102 C104 39(2) . . ?
C103 C102 Cl4 67(5) . . ?
C104 C102 Cl4 95(5) . . ?
C103 C102 C105 98(6) . . ?
C104 C102 C105 132(6) . . ?
Cl4 C102 C105 77(3) . . ?
C103 C102 Cl5 92(3) . . ?
C104 C102 Cl5 85.4(15) . . ?
Cl4 C102 Cl5 140(5) . . ?
C105 C102 Cl5 73.4(8) . . ?
C103 C102 Cl2 72.3(16) . . ?
C104 C102 Cl2 47.6(8) . . ?
Cl4 C102 Cl2 139(6) . . ?
C105 C102 Cl2 112.2(14) . . ?
Cl5 C102 Cl2 41.7(6) . . ?
C103 C102 Cl3 71.8(15) . . ?
C104 C102 Cl3 44.5(11) . . ?
Cl4 C102 Cl3 89(2) . . ?
C105 C102 Cl3 165(5) . . ?
Cl5 C102 Cl3 116.9(10) . . ?
Cl2 C102 Cl3 75.8(7) . . ?
C104 C103 C102 78(4) . . ?
C104 C103 Cl4 122(4) . . ?
C102 C103 Cl4 64(3) . . ?
C104 C103 Cl3 36.8(15) . . ?
C102 C103 Cl3 73.5(17) . . ?
Cl4 C103 Cl3 88.8(13) . . ?
C104 C103 Cl2 41.6(13) . . ?
C102 C103 Cl2 72.9(16) . . ?
Cl4 C103 Cl2 137(3) . . ?
Cl3 C103 Cl2 76.4(7) . . ?
C104 C103 Cl5 75(2) . . ?
C102 C103 Cl5 52.7(14) . . ?
Cl4 C103 Cl5 109(3) . . ?
Cl3 C103 Cl5 100.5(12) . . ?
Cl2 C103 Cl5 38.4(6) . . ?
C104 C103 C105 121(5) . . ?
C102 C103 C105 48(3) . . ?
Cl4 C103 C105 60(2) . . ?
Cl3 C103 C105 121(3) . . ?
Cl2 C103 C105 93.3(17) . . ?
Cl5 C103 C105 55.2(13) . . ?
C103 C104 C102 63(5) . . ?
C103 C104 Cl3 122(2) . . ?
C102 C104 Cl3 95(3) . . ?
C103 C104 Cl2 116.3(19) . . ?
C102 C104 Cl2 92(2) . . ?
Cl3 C104 Cl2 117.0(16) . . ?
C103 C104 Cl5 82(3) . . ?
C102 C104 Cl5 54.4(11) . . ?
Cl3 C104 Cl5 130.1(15) . . ?
Cl2 C104 Cl5 41.5(7) . . ?
C103 C104 Cl4 38(3) . . ?
C102 C104 Cl4 45(3) . . ?
Cl3 C104 Cl4 88.7(8) . . ?
Cl2 C104 Cl4 132.8(9) . . ?
Cl5 C104 Cl4 91.4(6) . . ?
C102 C105 Cl4 47(2) . . ?
C102 C105 Cl5 54.1(10) . . ?
Cl4 C105 Cl5 97.4(6) . . ?
C102 C105 C103 34(3) . . ?
Cl4 C105 C103 41.6(6) . . ?
Cl5 C105 C103 60.6(6) . . ?

loop_
_geom_bond_atom_site_label_1
_geom_bond_atom_site_label_2
_geom_bond_distance
_geom_bond_site_symmetry_2
_geom_bond_publ_flag
P1 C3 1.860(3) . ?
P1 C30 1.891(3) . ?
P1 C38 1.899(3) . ?
P1 C34 1.902(3) . ?
F1 C13 1.355(3) . ?
F2 C14 1.347(3) . ?
F3 C15 1.342(3) . ?
F4 C16 1.346(4) . ?
F5 C17 1.357(3) . ?
F6 C19 1.345(3) . ?
F7 C20 1.345(3) . ?
F8 C21 1.346(3) . ?
F9 C22 1.349(3) . ?
F10 C23 1.353(3) . ?
F11 C25 1.350(3) . ?
F12 C26 1.345(3) . ?
F13 C27 1.345(3) . ?
F14 C28 1.346(3) . ?
F15 C29 1.357(3) . ?
C1 C2 1.531(3) . ?
C1 B1 1.650(4) . ?
C2 C3 1.565(4) . ?
C3 C4 1.509(4) . ?
C4 C5 1.324(4) . ?
C5 C6 1.475(4) . ?
C6 C11 1.381(5) . ?
C6 C7 1.399(4) . ?
C7 C8 1.380(5) . ?
C8 C9 1.374(6) . ?
C9 C10 1.394(5) . ?
C10 C11 1.381(5) . ?
C12 C17 1.386(4) . ?
C12 C13 1.397(4) . ?
C12 B1 1.658(4) . ?
C13 C14 1.376(4) . ?
C14 C15 1.381(5) . ?
C15 C16 1.368(5) . ?
C16 C17 1.390(4) . ?
C18 C19 1.392(4) . ?
C18 C23 1.393(4) . ?
C18 B1 1.658(4) . ?
C19 C20 1.380(4) . ?
C20 C21 1.365(4) . ?
C21 C22 1.380(4) . ?
C22 C23 1.373(4) . ?
C24 C25 1.381(4) . ?
C24 C29 1.386(4) . ?
C24 B1 1.669(4) . ?
C25 C26 1.391(4) . ?
C26 C27 1.375(4) . ?
C27 C28 1.368(4) . ?
C28 C29 1.379(4) . ?
C30 C33 1.538(4) . ?
C30 C31 1.545(4) . ?
C30 C32 1.546(4) . ?
C34 C37 1.538(5) . ?
C34 C36 1.542(4) . ?
C34 C35 1.542(4) . ?
C38 C40 1.534(5) . ?
C38 C41 1.541(5) . ?
C38 C39 1.546(4) . ?
Cl1 C101 1.588(11) 5_756 ?
Cl1 C101 1.787(8) . ?
Cl2 Cl5 1.137(13) . ?
Cl2 C104 1.255(13) . ?
Cl2 C103 1.695(10) . ?
Cl2 C102 1.700(10) . ?
Cl2 Cl3 2.096(13) . ?
Cl4 C102 1.21(5) . ?
Cl4 C103 1.23(4) . ?
Cl4 C105 1.614(9) . ?
Cl4 C104 1.719(10) . ?
Cl4 Cl3 2.075(8) . ?
Cl4 Cl5 2.458(8) . ?
Cl3 C104 1.203(18) . ?
Cl3 C103 1.694(10) . ?
Cl3 C102 1.710(10) . ?
Cl5 C102 1.400(18) . ?
Cl5 C105 1.657(9) . ?
Cl5 C104 1.716(9) . ?
Cl5 C103 1.76(3) . ?
C101 Cl1 1.588(11) 5_756 ?
C101 C101 1.685(16) 5_756 ?
C102 C103 1.01(8) . ?
C102 C104 1.11(4) . ?
C102 C105 1.37(2) . ?
C103 C104 0.711(18) . ?
C103 C105 1.82(5) . ?
